data_7249931
loop_
_publ_author_name
'Lukoyanov, Anton N.'
'Zvereva, Yulia V.'
'Cherkasov, Anton V.'
'Zhigulin, Grigory Yu.'
'Kharitonov, Nikita P.'
'Ketkov, Sergey Yu.'

_publ_section_title
;
 Partial and complete hydrolysis of metal complexes based on
 monoiminoacenaphthene-1-ones
;
_journal_issue 12
_journal_name_full CrystEngComm
_journal_page_first 1749
_journal_page_last 1762
_journal_paper_doi 10.1039/D4CE01199F
_journal_volume 27
_journal_year 2025
_chemical_formula_moiety 'C24 H26 B F4 N O'
_chemical_formula_sum 'C24 H26 B F4 N O'
_chemical_formula_weight 431.27
_space_group_crystal_system orthorhombic
_space_group_IT_number 61
_space_group_name_Hall '-P 2ac 2ab'
_space_group_name_H-M_alt 'P b c a'
_atom_sites_solution_hydrogens mixed
_atom_sites_solution_primary dual
_atom_sites_solution_secondary difmap
_audit_creation_method SHELXL-2018/3
_audit_update_record
;
2024-10-30 deposited with the CCDC.	2025-02-10 downloaded from the CCDC.
;
_cell_angle_alpha 90
_cell_angle_beta 90
_cell_angle_gamma 90
_cell_formula_units_Z 8
_cell_length_a 15.9889(10)
_cell_length_b 14.0339(9)
_cell_length_c 19.2410(10)
_cell_measurement_reflns_used 4974
_cell_measurement_temperature 100(2)
_cell_measurement_theta_max 29.82
_cell_measurement_theta_min 2.47
_cell_volume 4317.4(4)
_computing_cell_refinement 'Saint 8.37a'
_computing_data_collection APEX2
_computing_data_reduction 'Saint 8.37a'
_computing_structure_refinement 'SHELXL 2018/3'
_computing_structure_solution 'SHELXT 2018/2'
_diffrn_ambient_temperature 100(2)
_diffrn_measured_fraction_theta_full 0.995
_diffrn_measured_fraction_theta_max 0.996
_diffrn_measurement_device_type 'Bruker D8 Quest'
_diffrn_measurement_method '\w scans'
_diffrn_radiation_type MoK\a
_diffrn_radiation_wavelength 0.71073
_diffrn_reflns_av_R_equivalents 0.0766
_diffrn_reflns_av_unetI/netI 0.0636
_diffrn_reflns_Laue_measured_fraction_full 0.995
_diffrn_reflns_Laue_measured_fraction_max 0.996
_diffrn_reflns_limit_h_max 16
_diffrn_reflns_limit_h_min -19
_diffrn_reflns_limit_k_max 17
_diffrn_reflns_limit_k_min -17
_diffrn_reflns_limit_l_max 23
_diffrn_reflns_limit_l_min -18
_diffrn_reflns_number 18653
_diffrn_reflns_point_group_measured_fraction_full 0.995
_diffrn_reflns_point_group_measured_fraction_max 0.996
_diffrn_reflns_theta_full 25.242
_diffrn_reflns_theta_max 26.018
_diffrn_reflns_theta_min 2.471
_diffrn_source 'microfocus source'
_exptl_absorpt_coefficient_mu 0.103
_exptl_absorpt_correction_T_max 0.960
_exptl_absorpt_correction_T_min 0.473
_exptl_absorpt_correction_type multi-scan
_exptl_absorpt_process_details SADABS
_exptl_crystal_colour yellow
_exptl_crystal_density_diffrn 1.327
_exptl_crystal_description plate
_exptl_crystal_F_000 1808
_exptl_crystal_size_max 0.140
_exptl_crystal_size_mid 0.100
_exptl_crystal_size_min 0.030
_refine_diff_density_max 0.364
_refine_diff_density_min -0.500
_refine_diff_density_rms 0.077
_refine_ls_extinction_coef 0.0053(13)
_refine_ls_extinction_expression Fc^*^=kFc[1+0.001xFc^2^\l^3^/sin(2\q)]^-1/4^
_refine_ls_extinction_method 'SHELXL 2018/3'
_refine_ls_goodness_of_fit_ref 1.092
_refine_ls_hydrogen_treatment mixed
_refine_ls_matrix_type full
_refine_ls_number_parameters 296
_refine_ls_number_reflns 4232
_refine_ls_number_restraints 0
_refine_ls_restrained_S_all 1.092
_refine_ls_R_factor_all 0.1047
_refine_ls_R_factor_gt 0.0710
_refine_ls_shift/su_max 0.000
_refine_ls_shift/su_mean 0.000
_refine_ls_structure_factor_coef Fsqd
_refine_ls_weighting_details 'w=1/[\s^2^(Fo^2^)+(0.0995P)^2^+3.8625P] where P=(Fo^2^+2Fc^2^)/3'
_refine_ls_weighting_scheme calc
_refine_ls_wR_factor_gt 0.1825
_refine_ls_wR_factor_ref 0.2049
_reflns_Friedel_coverage 0.000
_reflns_number_gt 2878
_reflns_number_total 4232
_reflns_threshold_expression 'I > 2\s(I)'
_cod_data_source_file d4ce01199f2.cif
_cod_data_source_block mianhbf4
_cod_depositor_comments 'Adding full bibliography for 7249926--7249932.cif.'
_cod_database_code 7249931
_shelx_shelxl_version_number 2018/3
_shelx_space_group_comment
;
The symmetry employed for this shelxl refinement is uniquely defined
by the following loop, which should always be used as a source of
symmetry information in preference to the above space-group names.
They are only intended as comments.
;
_shelx_estimated_absorpt_t_min 0.986
_shelx_estimated_absorpt_t_max 0.997

loop_
_space_group_symop_operation_xyz
'x, y, z'
'-x+1/2, -y, z+1/2'
'-x, y+1/2, -z+1/2'
'x+1/2, -y+1/2, -z'
'-x, -y, -z'
'x-1/2, y, -z-1/2'
'x, -y-1/2, z-1/2'
'-x-1/2, y-1/2, z'

loop_
_atom_site_label
_atom_site_type_symbol
_atom_site_fract_x
_atom_site_fract_y
_atom_site_fract_z
_atom_site_U_iso_or_equiv
_atom_site_adp_type
_atom_site_occupancy
_atom_site_site_symmetry_order
_atom_site_calc_flag
_atom_site_refinement_flags_posn
_atom_site_refinement_flags_adp
_atom_site_refinement_flags_occupancy
_atom_site_disorder_assembly
_atom_site_disorder_group
O1 O 0.55680(12) 0.41269(16) 0.55048(12) 0.0251(5) Uani 1 1 d . . . . .
N1 N 0.44749(15) 0.3848(2) 0.43384(13) 0.0193(6) Uani 1 1 d . . . . .
H1A H 0.504(2) 0.380(2) 0.4300(18) 0.027(9) Uiso 1 1 d . . . . .
H1B H 0.438(2) 0.450(3) 0.4238(18) 0.026(9) Uiso 1 1 d . . . . .
C1 C 0.49807(18) 0.3576(2) 0.55572(16) 0.0221(7) Uani 1 1 d . . . . .
C2 C 0.41931(18) 0.3645(2) 0.50791(16) 0.0208(7) Uani 1 1 d . . . . .
H2A H 0.386(2) 0.418(3) 0.5218(17) 0.025 Uiso 1 1 d . U . . .
C3 C 0.37273(18) 0.2728(2) 0.52191(17) 0.0244(7) Uani 1 1 d . . . . .
C4 C 0.41342(18) 0.2276(2) 0.57781(17) 0.0228(7) Uani 1 1 d . . . . .
C5 C 0.48718(18) 0.2739(2) 0.59990(16) 0.0231(7) Uani 1 1 d . . . . .
C6 C 0.5334(2) 0.2378(2) 0.65453(17) 0.0286(8) Uani 1 1 d . . . . .
H6A H 0.583185 0.268331 0.669652 0.034 Uiso 1 1 calc R U . . .
C7 C 0.5045(2) 0.1545(3) 0.68701(18) 0.0324(8) Uani 1 1 d . . . . .
H7A H 0.535540 0.128772 0.724666 0.039 Uiso 1 1 calc R U . . .
C8 C 0.4325(2) 0.1089(2) 0.66607(18) 0.0310(8) Uani 1 1 d . . . . .
H8A H 0.414743 0.053155 0.689833 0.037 Uiso 1 1 calc R U . . .
C9 C 0.3843(2) 0.1439(2) 0.60954(17) 0.0269(7) Uani 1 1 d . . . . .
C10 C 0.3100(2) 0.1041(3) 0.58182(19) 0.0336(8) Uani 1 1 d . . . . .
H10A H 0.287657 0.047176 0.601059 0.040 Uiso 1 1 calc R U . . .
C11 C 0.2702(2) 0.1480(3) 0.52684(19) 0.0350(9) Uani 1 1 d . . . . .
H11A H 0.220834 0.120014 0.508544 0.042 Uiso 1 1 calc R U . . .
C12 C 0.30059(19) 0.2336(3) 0.49668(18) 0.0292(8) Uani 1 1 d . . . . .
H12A H 0.271235 0.263176 0.459564 0.035 Uiso 1 1 calc R U . . .
C13 C 0.40871(17) 0.3267(2) 0.37852(16) 0.0206(7) Uani 1 1 d . . . . .
C14 C 0.33504(17) 0.3623(2) 0.34835(16) 0.0233(7) Uani 1 1 d . . . . .
C15 C 0.30018(19) 0.3078(2) 0.29488(16) 0.0253(7) Uani 1 1 d . . . . .
H15A H 0.250748 0.329323 0.272422 0.030 Uiso 1 1 calc R U . . .
C16 C 0.33657(19) 0.2233(2) 0.27427(17) 0.0280(8) Uani 1 1 d . . . . .
H16A H 0.312347 0.187882 0.237313 0.034 Uiso 1 1 calc R U . . .
C17 C 0.40793(19) 0.1893(2) 0.30672(17) 0.0280(8) Uani 1 1 d . . . . .
H17A H 0.431275 0.130220 0.292375 0.034 Uiso 1 1 calc R U . . .
C18 C 0.44614(18) 0.2408(2) 0.36040(16) 0.0227(7) Uani 1 1 d . . . . .
C19 C 0.29534(18) 0.4561(2) 0.37019(17) 0.0254(7) Uani 1 1 d . . . . .
H19A H 0.320783 0.475130 0.415603 0.030 Uiso 1 1 calc R U . . .
C20 C 0.20041(19) 0.4477(3) 0.38117(19) 0.0326(8) Uani 1 1 d . . . . .
H20A H 0.188882 0.397435 0.415232 0.049 Uiso 1 1 calc R U . . .
H20B H 0.173409 0.431700 0.336952 0.049 Uiso 1 1 calc R U . . .
H20C H 0.178406 0.508449 0.398327 0.049 Uiso 1 1 calc R U . . .
C21 C 0.3149(2) 0.5344(3) 0.31786(18) 0.0310(8) Uani 1 1 d . . . . .
H21A H 0.375611 0.540669 0.312819 0.047 Uiso 1 1 calc R U . . .
H21B H 0.291431 0.594892 0.334275 0.047 Uiso 1 1 calc R U . . .
H21C H 0.290130 0.518077 0.272813 0.047 Uiso 1 1 calc R U . . .
C22 C 0.52345(19) 0.1996(2) 0.39607(18) 0.0276(7) Uani 1 1 d . . . . .
H22A H 0.540355 0.244896 0.433659 0.033 Uiso 1 1 calc R U . . .
C23 C 0.5039(2) 0.1035(3) 0.4304(2) 0.0334(8) Uani 1 1 d . . . . .
H23A H 0.456455 0.110846 0.462182 0.050 Uiso 1 1 calc R U . . .
H23B H 0.552908 0.081448 0.456359 0.050 Uiso 1 1 calc R U . . .
H23C H 0.489737 0.056642 0.394433 0.050 Uiso 1 1 calc R U . . .
C24 C 0.5972(2) 0.1906(3) 0.3455(2) 0.0372(9) Uani 1 1 d . . . . .
H24A H 0.611085 0.253562 0.326760 0.056 Uiso 1 1 calc R U . . .
H24B H 0.581856 0.147797 0.307346 0.056 Uiso 1 1 calc R U . . .
H24C H 0.645787 0.164668 0.370147 0.056 Uiso 1 1 calc R U . . .
B1 B 0.6163(2) 0.4843(3) 0.34083(19) 0.0250(8) Uani 1 1 d . . . . .
F1 F 0.53540(11) 0.50764(15) 0.31952(10) 0.0362(5) Uani 1 1 d . . . . .
F2 F 0.66129(12) 0.56445(15) 0.35743(10) 0.0366(5) Uani 1 1 d . . . . .
F3 F 0.60869(11) 0.42700(15) 0.40122(10) 0.0318(5) Uani 1 1 d . . . . .
F4 F 0.65621(11) 0.43233(16) 0.29004(10) 0.0366(5) Uani 1 1 d . . . . .

loop_
_atom_site_aniso_label
_atom_site_aniso_U_11
_atom_site_aniso_U_22
_atom_site_aniso_U_33
_atom_site_aniso_U_23
_atom_site_aniso_U_13
_atom_site_aniso_U_12
O1 0.0189(10) 0.0203(12) 0.0359(12) -0.0018(10) -0.0043(9) -0.0020(9)
N1 0.0121(11) 0.0184(15) 0.0274(14) 0.0003(11) 0.0013(10) -0.0014(10)
C1 0.0195(14) 0.0200(17) 0.0268(16) -0.0042(13) -0.0013(12) 0.0034(12)
C2 0.0172(13) 0.0206(17) 0.0247(15) -0.0007(13) 0.0003(12) -0.0001(12)
C3 0.0185(14) 0.0218(18) 0.0329(17) -0.0013(14) 0.0069(12) 0.0004(12)
C4 0.0213(14) 0.0175(17) 0.0296(16) -0.0060(13) 0.0053(12) 0.0033(12)
C5 0.0205(14) 0.0200(17) 0.0288(16) -0.0017(13) 0.0040(12) 0.0041(12)
C6 0.0242(15) 0.0279(19) 0.0338(18) -0.0006(16) -0.0010(13) 0.0042(13)
C7 0.0326(17) 0.030(2) 0.0343(18) 0.0026(16) 0.0049(15) 0.0137(15)
C8 0.0355(18) 0.0196(18) 0.0379(19) 0.0019(15) 0.0143(15) 0.0066(14)
C9 0.0272(15) 0.0213(18) 0.0322(17) -0.0010(14) 0.0106(13) 0.0026(13)
C10 0.0317(17) 0.026(2) 0.044(2) -0.0005(16) 0.0131(15) -0.0094(15)
C11 0.0249(16) 0.038(2) 0.042(2) -0.0018(17) 0.0060(15) -0.0128(15)
C12 0.0228(15) 0.029(2) 0.0363(18) 0.0010(15) 0.0034(14) -0.0060(14)
C13 0.0156(13) 0.0200(16) 0.0262(15) 0.0011(13) 0.0025(11) -0.0046(12)
C14 0.0172(13) 0.0225(18) 0.0301(16) 0.0036(14) 0.0012(12) -0.0049(12)
C15 0.0220(14) 0.0272(19) 0.0266(16) 0.0022(14) -0.0022(12) -0.0057(13)
C16 0.0299(16) 0.027(2) 0.0269(16) -0.0008(15) -0.0002(13) -0.0115(14)
C17 0.0293(16) 0.0173(17) 0.0373(18) -0.0033(15) 0.0079(14) -0.0030(13)
C18 0.0189(13) 0.0209(17) 0.0282(16) 0.0036(13) 0.0035(12) -0.0022(12)
C19 0.0162(14) 0.0252(19) 0.0346(17) -0.0035(15) -0.0049(12) 0.0019(12)
C20 0.0174(15) 0.039(2) 0.0410(19) -0.0016(17) -0.0016(13) 0.0016(14)
C21 0.0228(15) 0.029(2) 0.0416(19) -0.0011(16) -0.0039(14) 0.0028(14)
C22 0.0240(15) 0.0208(18) 0.0379(18) -0.0013(15) 0.0014(13) 0.0055(13)
C23 0.0323(17) 0.0245(19) 0.043(2) 0.0047(16) 0.0045(15) 0.0085(15)
C24 0.0268(17) 0.030(2) 0.055(2) 0.0020(18) 0.0091(16) 0.0055(15)
B1 0.0179(15) 0.028(2) 0.0293(18) 0.0034(16) 0.0044(14) -0.0002(14)
F1 0.0231(9) 0.0430(14) 0.0424(12) 0.0002(10) -0.0035(8) 0.0086(8)
F2 0.0372(11) 0.0334(12) 0.0393(11) -0.0015(10) 0.0026(9) -0.0092(9)
F3 0.0189(9) 0.0386(12) 0.0377(11) 0.0090(9) 0.0022(8) -0.0035(8)
F4 0.0272(10) 0.0453(14) 0.0373(11) -0.0111(10) 0.0095(8) 0.0017(9)

loop_
_atom_type_symbol
_atom_type_description
_atom_type_scat_dispersion_real
_atom_type_scat_dispersion_imag
_atom_type_scat_source
C C 0.0033 0.0016 'International Tables Vol C Tables 4.2.6.8 and 6.1.1.4'
H H 0.0000 0.0000 'International Tables Vol C Tables 4.2.6.8 and 6.1.1.4'
B B 0.0013 0.0007 'International Tables Vol C Tables 4.2.6.8 and 6.1.1.4'
N N 0.0061 0.0033 'International Tables Vol C Tables 4.2.6.8 and 6.1.1.4'
O O 0.0106 0.0060 'International Tables Vol C Tables 4.2.6.8 and 6.1.1.4'
F F 0.0171 0.0103 'International Tables Vol C Tables 4.2.6.8 and 6.1.1.4'

loop_
_geom_angle_atom_site_label_1
_geom_angle_atom_site_label_2
_geom_angle_atom_site_label_3
_geom_angle
_geom_angle_site_symmetry_1
_geom_angle_site_symmetry_3
_geom_angle_publ_flag
C13 N1 C2 116.5(2) . . ?
C13 N1 H1A 109(2) . . ?
C2 N1 H1A 111(2) . . ?
C13 N1 H1B 109(2) . . ?
C2 N1 H1B 109(2) . . ?
H1A N1 H1B 102(3) . . ?
O1 C1 C5 130.5(3) . . ?
O1 C1 C2 122.1(3) . . ?
C5 C1 C2 107.3(2) . . ?
C3 C2 N1 118.2(3) . . ?
C3 C2 C1 103.8(3) . . ?
N1 C2 C1 108.9(2) . . ?
C3 C2 H2A 110(2) . . ?
N1 C2 H2A 106(2) . . ?
C1 C2 H2A 109(2) . . ?
C12 C3 C4 118.7(3) . . ?
C12 C3 C2 134.0(3) . . ?
C4 C3 C2 107.0(3) . . ?
C9 C4 C3 123.8(3) . . ?
C9 C4 C5 122.1(3) . . ?
C3 C4 C5 114.1(3) . . ?
C6 C5 C4 120.5(3) . . ?
C6 C5 C1 132.4(3) . . ?
C4 C5 C1 107.1(3) . . ?
C5 C6 C7 117.9(3) . . ?
C5 C6 H6A 121.0 . . ?
C7 C6 H6A 121.0 . . ?
C8 C7 C6 122.1(3) . . ?
C8 C7 H7A 118.9 . . ?
C6 C7 H7A 118.9 . . ?
C7 C8 C9 121.1(3) . . ?
C7 C8 H8A 119.4 . . ?
C9 C8 H8A 119.4 . . ?
C4 C9 C10 116.4(3) . . ?
C4 C9 C8 116.3(3) . . ?
C10 C9 C8 127.3(3) . . ?
C11 C10 C9 119.9(3) . . ?
C11 C10 H10A 120.1 . . ?
C9 C10 H10A 120.1 . . ?
C10 C11 C12 122.3(3) . . ?
C10 C11 H11A 118.9 . . ?
C12 C11 H11A 118.9 . . ?
C3 C12 C11 118.9(3) . . ?
C3 C12 H12A 120.5 . . ?
C11 C12 H12A 120.5 . . ?
C18 C13 C14 124.5(3) . . ?
C18 C13 N1 118.6(3) . . ?
C14 C13 N1 116.9(3) . . ?
C15 C14 C13 116.3(3) . . ?
C15 C14 C19 120.7(3) . . ?
C13 C14 C19 122.9(3) . . ?
C16 C15 C14 120.9(3) . . ?
C16 C15 H15A 119.5 . . ?
C14 C15 H15A 119.5 . . ?
C15 C16 C17 120.9(3) . . ?
C15 C16 H16A 119.5 . . ?
C17 C16 H16A 119.5 . . ?
C16 C17 C18 120.9(3) . . ?
C16 C17 H17A 119.5 . . ?
C18 C17 H17A 119.5 . . ?
C13 C18 C17 116.4(3) . . ?
C13 C18 C22 124.3(3) . . ?
C17 C18 C22 119.3(3) . . ?
C14 C19 C21 110.9(3) . . ?
C14 C19 C20 112.5(3) . . ?
C21 C19 C20 110.4(3) . . ?
C14 C19 H19A 107.6 . . ?
C21 C19 H19A 107.6 . . ?
C20 C19 H19A 107.6 . . ?
C19 C20 H20A 109.5 . . ?
C19 C20 H20B 109.5 . . ?
H20A C20 H20B 109.5 . . ?
C19 C20 H20C 109.5 . . ?
H20A C20 H20C 109.5 . . ?
H20B C20 H20C 109.5 . . ?
C19 C21 H21A 109.5 . . ?
C19 C21 H21B 109.5 . . ?
H21A C21 H21B 109.5 . . ?
C19 C21 H21C 109.5 . . ?
H21A C21 H21C 109.5 . . ?
H21B C21 H21C 109.5 . . ?
C18 C22 C24 111.6(3) . . ?
C18 C22 C23 111.1(3) . . ?
C24 C22 C23 110.9(3) . . ?
C18 C22 H22A 107.7 . . ?
C24 C22 H22A 107.7 . . ?
C23 C22 H22A 107.7 . . ?
C22 C23 H23A 109.5 . . ?
C22 C23 H23B 109.5 . . ?
H23A C23 H23B 109.5 . . ?
C22 C23 H23C 109.5 . . ?
H23A C23 H23C 109.5 . . ?
H23B C23 H23C 109.5 . . ?
C22 C24 H24A 109.5 . . ?
C22 C24 H24B 109.5 . . ?
H24A C24 H24B 109.5 . . ?
C22 C24 H24C 109.5 . . ?
H24A C24 H24C 109.5 . . ?
H24B C24 H24C 109.5 . . ?
F2 B1 F4 110.9(3) . . ?
F2 B1 F1 111.2(3) . . ?
F4 B1 F1 110.2(3) . . ?
F2 B1 F3 108.6(3) . . ?
F4 B1 F3 108.7(3) . . ?
F1 B1 F3 107.1(2) . . ?

loop_
_geom_bond_atom_site_label_1
_geom_bond_atom_site_label_2
_geom_bond_distance
_geom_bond_site_symmetry_2
_geom_bond_publ_flag
O1 C1 1.221(4) . ?
N1 C13 1.478(4) . ?
N1 C2 1.522(4) . ?
N1 H1A 0.90(4) . ?
N1 H1B 0.95(4) . ?
C1 C5 1.460(4) . ?
C1 C2 1.563(4) . ?
C2 C3 1.511(4) . ?
C2 H2A 0.96(4) . ?
C3 C12 1.367(4) . ?
C3 C4 1.408(5) . ?
C4 C9 1.403(5) . ?
C4 C5 1.412(4) . ?
C5 C6 1.381(5) . ?
C6 C7 1.403(5) . ?
C6 H6A 0.9500 . ?
C7 C8 1.377(5) . ?
C7 H7A 0.9500 . ?
C8 C9 1.420(5) . ?
C8 H8A 0.9500 . ?
C9 C10 1.417(5) . ?
C10 C11 1.380(5) . ?
C10 H10A 0.9500 . ?
C11 C12 1.420(5) . ?
C11 H11A 0.9500 . ?
C12 H12A 0.9500 . ?
C13 C18 1.390(4) . ?
C13 C14 1.405(4) . ?
C14 C15 1.398(4) . ?
C14 C19 1.521(5) . ?
C15 C16 1.380(5) . ?
C15 H15A 0.9500 . ?
C16 C17 1.385(5) . ?
C16 H16A 0.9500 . ?
C17 C18 1.401(5) . ?
C17 H17A 0.9500 . ?
C18 C22 1.527(4) . ?
C19 C21 1.522(5) . ?
C19 C20 1.537(4) . ?
C19 H19A 1.0000 . ?
C20 H20A 0.9800 . ?
C20 H20B 0.9800 . ?
C20 H20C 0.9800 . ?
C21 H21A 0.9800 . ?
C21 H21B 0.9800 . ?
C21 H21C 0.9800 . ?
C22 C24 1.534(5) . ?
C22 C23 1.534(5) . ?
C22 H22A 1.0000 . ?
C23 H23A 0.9800 . ?
C23 H23B 0.9800 . ?
C23 H23C 0.9800 . ?
C24 H24A 0.9800 . ?
C24 H24B 0.9800 . ?
C24 H24C 0.9800 . ?
B1 F2 1.372(4) . ?
B1 F4 1.377(4) . ?
B1 F1 1.396(4) . ?
B1 F3 1.419(4) . ?
